data_4068272
loop_
_publ_author_name
'Macnaughtan, Marisa L.'
'Gary, J. Brannon'
'Gerlach, Deidra L.'
'Johnson, Marc J. A.'
'Kampf, Jeff W.'

_publ_section_title
;
 Cross-Metathesis of Vinyl Halides. Scope and Limitations of
 Ruthenium-Based Catalysts
;
_journal_issue 9
_journal_name_full Organometallics
_journal_page_first 2880
_journal_paper_doi 10.1021/om800463n
_journal_volume 28
_journal_year 2009
_chemical_formula_moiety 'C44 H54 Cl4 F2 N4 Ru2 , 2(C H Cl3)'
_chemical_formula_sum 'C46 H56 Cl10 F2 N4 Ru2'
_chemical_formula_weight 1259.59
_chemical_name_systematic
;
 ?
;
_space_group_IT_number 2
_symmetry_cell_setting triclinic
_symmetry_space_group_name_Hall '-P 1'
_symmetry_space_group_name_H-M 'P -1'
_atom_sites_solution_hydrogens geom
_atom_sites_solution_primary direct
_atom_sites_solution_secondary difmap
_audit_creation_method SHELXL-97
_cell_angle_alpha 90.295(4)
_cell_angle_beta 97.646(4)
_cell_angle_gamma 109.138(3)
_cell_formula_units_Z 2
_cell_length_a 12.896(3)
_cell_length_b 14.961(3)
_cell_length_c 16.779(4)
_cell_measurement_reflns_used 3823
_cell_measurement_temperature 230(2)
_cell_measurement_theta_max 24.12
_cell_measurement_theta_min 2.22
_cell_volume 3027.1(12)
_computing_cell_refinement 'Bruker SAINT'
_computing_data_collection 'Bruker SMART-APEX'
_computing_data_reduction 'Bruker SHELXTL'
_computing_molecular_graphics 'Bruker SHELXTL'
_computing_publication_material 'Bruker SHELXTL'
_computing_structure_refinement 'Bruker SHELXTL'
_computing_structure_solution 'Bruker SHELXTL'
_diffrn_ambient_temperature 230(2)
_diffrn_measured_fraction_theta_full 0.989
_diffrn_measured_fraction_theta_max 0.989
_diffrn_measurement_device_type 'CCD area detector'
_diffrn_measurement_method 'phi and omega scans'
_diffrn_radiation_monochromator graphite
_diffrn_radiation_source 'fine-focus sealed tube'
_diffrn_radiation_type MoK\a
_diffrn_radiation_wavelength 0.71073
_diffrn_reflns_av_R_equivalents 0.0631
_diffrn_reflns_av_sigmaI/netI 0.1013
_diffrn_reflns_limit_h_max 17
_diffrn_reflns_limit_h_min -17
_diffrn_reflns_limit_k_max 19
_diffrn_reflns_limit_k_min -19
_diffrn_reflns_limit_l_max 22
_diffrn_reflns_limit_l_min -22
_diffrn_reflns_number 31138
_diffrn_reflns_theta_full 28.31
_diffrn_reflns_theta_max 28.31
_diffrn_reflns_theta_min 1.23
_exptl_absorpt_coefficient_mu 0.978
_exptl_absorpt_correction_T_max 0.9171
_exptl_absorpt_correction_T_min 0.8671
_exptl_absorpt_correction_type multi-scan
_exptl_absorpt_process_details
;
  Blessing, R. Acta Cryst. (1995) A51 33-38.
  Sheldrick, G.  SADABS (Version 2007/4) Bruker AXS area
  detector absorption and other corrections, University of
  Gottingen, Germany 2007.
;
_exptl_crystal_colour orange
_exptl_crystal_density_diffrn 1.382
_exptl_crystal_density_method 'not measured'
_exptl_crystal_description block
_exptl_crystal_F_000 1272
_exptl_crystal_size_max 0.15
_exptl_crystal_size_mid 0.15
_exptl_crystal_size_min 0.09
_refine_diff_density_max 0.927
_refine_diff_density_min -0.588
_refine_diff_density_rms 0.092
_refine_ls_extinction_method none
_refine_ls_goodness_of_fit_ref 1.000
_refine_ls_hydrogen_treatment constr
_refine_ls_matrix_type full
_refine_ls_number_parameters 517
_refine_ls_number_reflns 14891
_refine_ls_number_restraints 0
_refine_ls_restrained_S_all 1.000
_refine_ls_R_factor_all 0.0882
_refine_ls_R_factor_gt 0.0537
_refine_ls_shift/su_max 0.006
_refine_ls_shift/su_mean 0.000
_refine_ls_structure_factor_coef Fsqd
_refine_ls_weighting_details 'calc w=1/[\s^2^(Fo^2^)+(0.0202P)^2^+0.0000P] where P=(Fo^2^+2Fc^2^)/3'
_refine_ls_weighting_scheme calc
_refine_ls_wR_factor_gt 0.1005
_refine_ls_wR_factor_ref 0.1089
_reflns_number_gt 9369
_reflns_number_total 14891
_reflns_threshold_expression >2sigma(I)
_cod_data_source_file om800463n_si_002.cif
_cod_data_source_block mm773
_cod_depositor_comments
;
The following automatic conversions were performed:

'_symmetry_cell_setting' value 'Triclinic' changed to 'triclinic'
according to /home/saulius/struct/CIF-dictionaries/cif_core.dic
dictionary named 'cif_core.dic' version 2.4.2 from 2011-04-26.

Automatic conversion script
Id: cif_fix_values 1715 2011-07-08 13:25:40Z adriana 
;
_cod_original_cell_volume 3027.0(11)
_cod_original_sg_symbol_H-M P-1
_cod_database_code 4068272

loop_
_symmetry_equiv_pos_as_xyz
'x, y, z'
'-x, -y, -z'

loop_
_atom_site_label
_atom_site_type_symbol
_atom_site_fract_x
_atom_site_fract_y
_atom_site_fract_z
_atom_site_U_iso_or_equiv
_atom_site_adp_type
_atom_site_occupancy
_atom_site_symmetry_multiplicity
_atom_site_calc_flag
_atom_site_refinement_flags
Ru1 Ru 0.96180(3) 0.47243(2) 0.598836(18) 0.03155(9) Uani 1 1 d .
Ru2 Ru 0.96183(3) 0.97527(2) 0.892906(18) 0.03214(9) Uani 1 1 d .
Cl1 Cl 0.83913(8) 0.51900(6) 0.66750(6) 0.0405(2) Uani 1 1 d .
Cl2 Cl 1.07552(9) 0.43294(7) 0.51149(6) 0.0476(3) Uani 1 1 d .
Cl3 Cl 1.08151(9) 0.93826(7) 1.00088(6) 0.0443(3) Uani 1 1 d .
Cl4 Cl 0.83291(9) 1.01804(7) 0.80169(6) 0.0446(3) Uani 1 1 d .
C1 C 1.0843(3) 0.5442(3) 0.6601(2) 0.0418(10) Uani 1 1 d .
H1A H 1.1517 0.5367 0.6496 0.050 Uiso 1 1 calc R
C2 C 0.9357(3) 0.3576(2) 0.6651(2) 0.0316(8) Uani 1 1 d .
C3 C 0.8386(4) 0.2019(3) 0.6927(2) 0.0595(14) Uani 1 1 d .
H3A H 0.8525 0.1469 0.6690 0.071 Uiso 1 1 calc R
H3B H 0.7629 0.1811 0.7077 0.071 Uiso 1 1 calc R
C4 C 0.9247(4) 0.2472(3) 0.7644(2) 0.0518(12) Uani 1 1 d .
H4A H 0.8897 0.2491 0.8132 0.062 Uiso 1 1 calc R
H4B H 0.9784 0.2126 0.7755 0.062 Uiso 1 1 calc R
C5 C 0.7975(3) 0.2695(2) 0.5550(2) 0.0393(10) Uani 1 1 d .
C6 C 0.6973(4) 0.2884(3) 0.5399(3) 0.0481(11) Uani 1 1 d .
C7 C 0.6481(4) 0.2846(3) 0.4594(3) 0.0594(13) Uani 1 1 d .
H7A H 0.5831 0.3015 0.4476 0.071 Uiso 1 1 calc R
C8 C 0.6929(4) 0.2565(3) 0.3971(3) 0.0627(14) Uani 1 1 d .
C9 C 0.7864(4) 0.2317(3) 0.4152(3) 0.0590(13) Uani 1 1 d .
H9A H 0.8156 0.2107 0.3724 0.071 Uiso 1 1 calc R
C10 C 0.8400(4) 0.2359(3) 0.4928(2) 0.0449(10) Uani 1 1 d .
C11 C 1.0785(4) 0.4058(3) 0.7864(2) 0.0406(10) Uani 1 1 d .
C12 C 1.1798(4) 0.4059(3) 0.7680(3) 0.0513(11) Uani 1 1 d .
C13 C 1.2736(4) 0.4677(4) 0.8118(3) 0.0695(15) Uani 1 1 d .
H13A H 1.3438 0.4691 0.7992 0.083 Uiso 1 1 calc R
C14 C 1.2704(5) 0.5288(4) 0.8744(4) 0.0798(17) Uani 1 1 d .
C15 C 1.1681(5) 0.5230(3) 0.8926(3) 0.0664(14) Uani 1 1 d .
H15A H 1.1639 0.5614 0.9365 0.080 Uiso 1 1 calc R
C16 C 1.0682(4) 0.4619(3) 0.8486(2) 0.0458(11) Uani 1 1 d .
C17 C 0.6407(4) 0.3083(3) 0.6084(3) 0.0681(15) Uani 1 1 d .
H17A H 0.6959 0.3325 0.6564 0.102 Uiso 1 1 calc R
H17B H 0.5845 0.2496 0.6204 0.102 Uiso 1 1 calc R
H17C H 0.6052 0.3555 0.5928 0.102 Uiso 1 1 calc R
C18 C 0.6401(5) 0.2558(5) 0.3102(3) 0.099(2) Uani 1 1 d .
H18A H 0.5957 0.2982 0.3066 0.149 Uiso 1 1 calc R
H18B H 0.5922 0.1913 0.2922 0.149 Uiso 1 1 calc R
H18C H 0.6984 0.2776 0.2758 0.149 Uiso 1 1 calc R
C19 C 0.9371(4) 0.2020(3) 0.5076(3) 0.0639(14) Uani 1 1 d .
H19A H 0.9517 0.1804 0.4563 0.096 Uiso 1 1 calc R
H19B H 0.9211 0.1495 0.5437 0.096 Uiso 1 1 calc R
H19C H 1.0023 0.2540 0.5324 0.096 Uiso 1 1 calc R
C20 C 1.1884(4) 0.3411(4) 0.7021(3) 0.0714(15) Uani 1 1 d .
H20A H 1.2667 0.3517 0.6985 0.107 Uiso 1 1 calc R
H20B H 1.1519 0.3545 0.6507 0.107 Uiso 1 1 calc R
H20C H 1.1522 0.2751 0.7142 0.107 Uiso 1 1 calc R
C21 C 1.3761(6) 0.5950(5) 0.9201(4) 0.136(3) Uani 1 1 d .
H21A H 1.3677 0.6567 0.9299 0.204 Uiso 1 1 calc R
H21B H 1.4369 0.6028 0.8885 0.204 Uiso 1 1 calc R
H21C H 1.3928 0.5686 0.9716 0.204 Uiso 1 1 calc R
C22 C 0.9569(4) 0.4600(3) 0.8682(3) 0.0588(13) Uani 1 1 d .
H22A H 0.9223 0.4011 0.8939 0.088 Uiso 1 1 calc R
H22B H 0.9094 0.4636 0.8185 0.088 Uiso 1 1 calc R
H22C H 0.9667 0.5142 0.9049 0.088 Uiso 1 1 calc R
C23 C 1.0834(4) 1.0526(2) 0.8575(2) 0.0418(10) Uani 1 1 d .
H23A H 1.1524 1.0477 0.8809 0.050 Uiso 1 1 calc R
C24 C 0.9423(3) 0.8620(2) 0.8206(2) 0.0335(9) Uani 1 1 d .
C25 C 0.9410(4) 0.7512(3) 0.7208(3) 0.0570(13) Uani 1 1 d .
H25A H 0.9979 0.7199 0.7221 0.068 Uiso 1 1 calc R
H25B H 0.9057 0.7503 0.6645 0.068 Uiso 1 1 calc R
C26 C 0.8537(4) 0.7039(3) 0.7766(3) 0.0551(12) Uani 1 1 d .
H26A H 0.7780 0.6802 0.7460 0.066 Uiso 1 1 calc R
H26B H 0.8704 0.6508 0.8041 0.066 Uiso 1 1 calc R
C27 C 1.0815(4) 0.9178(3) 0.7276(3) 0.0471(11) Uani 1 1 d .
C28 C 1.1894(4) 0.9256(3) 0.7646(3) 0.0589(13) Uani 1 1 d .
C29 C 1.2770(5) 0.9960(4) 0.7379(4) 0.0816(18) Uani 1 1 d .
H29A H 1.3508 1.0060 0.7626 0.098 Uiso 1 1 calc R
C30 C 1.2573(6) 1.0518(4) 0.6754(4) 0.090(2) Uani 1 1 d .
C31 C 1.1519(6) 1.0381(3) 0.6389(3) 0.0755(17) Uani 1 1 d .
H31A H 1.1402 1.0754 0.5951 0.091 Uiso 1 1 calc R
C32 C 1.0631(4) 0.9721(3) 0.6637(3) 0.0530(12) Uani 1 1 d .
C33 C 0.8049(3) 0.7692(2) 0.9009(2) 0.0387(9) Uani 1 1 d .
C34 C 0.7031(4) 0.7851(3) 0.8927(3) 0.0448(10) Uani 1 1 d .
C35 C 0.6484(3) 0.7778(3) 0.9615(3) 0.0513(12) Uani 1 1 d .
H35A H 0.5811 0.7916 0.9579 0.062 Uiso 1 1 calc R
C36 C 0.6919(4) 0.7508(3) 1.0344(3) 0.0525(12) Uani 1 1 d .
C37 C 0.7885(4) 0.7291(3) 1.0380(3) 0.0493(11) Uani 1 1 d .
H37A H 0.8158 0.7073 1.0868 0.059 Uiso 1 1 calc R
C38 C 0.8475(3) 0.7379(3) 0.9733(2) 0.0417(10) Uani 1 1 d .
C39 C 1.2095(4) 0.8661(4) 0.8328(3) 0.0742(16) Uani 1 1 d .
H39A H 1.1735 0.8776 0.8779 0.111 Uiso 1 1 calc R
H39B H 1.2894 0.8829 0.8503 0.111 Uiso 1 1 calc R
H39C H 1.1786 0.7990 0.8149 0.111 Uiso 1 1 calc R
C40 C 1.3586(6) 1.1359(5) 0.6551(5) 0.145(3) Uani 1 1 d .
H40A H 1.3832 1.1842 0.6995 0.217 Uiso 1 1 calc R
H40B H 1.3366 1.1635 0.6056 0.217 Uiso 1 1 calc R
H40C H 1.4194 1.1124 0.6475 0.217 Uiso 1 1 calc R
C41 C 0.9483(5) 0.9585(4) 0.6242(3) 0.0722(16) Uani 1 1 d .
H41A H 0.9176 0.8963 0.5952 0.108 Uiso 1 1 calc R
H41B H 0.9497 1.0082 0.5861 0.108 Uiso 1 1 calc R
H41C H 0.9020 0.9620 0.6651 0.108 Uiso 1 1 calc R
C42 C 0.6468(4) 0.8011(3) 0.8122(3) 0.0631(14) Uani 1 1 d .
H42A H 0.7028 0.8297 0.7773 0.095 Uiso 1 1 calc R
H42B H 0.6047 0.8438 0.8196 0.095 Uiso 1 1 calc R
H42C H 0.5962 0.7404 0.7873 0.095 Uiso 1 1 calc R
C43 C 0.6323(4) 0.7434(4) 1.1072(3) 0.0826(17) Uani 1 1 d .
H43A H 0.6704 0.7989 1.1441 0.124 Uiso 1 1 calc R
H43B H 0.6324 0.6858 1.1346 0.124 Uiso 1 1 calc R
H43C H 0.5557 0.7408 1.0899 0.124 Uiso 1 1 calc R
C44 C 0.9443(4) 0.7055(3) 0.9809(2) 0.0459(11) Uani 1 1 d .
H44A H 0.9979 0.7394 1.0272 0.069 Uiso 1 1 calc R
H44B H 0.9789 0.7183 0.9318 0.069 Uiso 1 1 calc R
H44C H 0.9205 0.6373 0.9889 0.069 Uiso 1 1 calc R
F1 F 1.0929(2) 0.60803(16) 0.71978(15) 0.0570(7) Uani 1 1 d .
F2 F 1.0871(2) 1.11713(16) 0.80077(15) 0.0608(7) Uani 1 1 d .
N1 N 0.8538(3) 0.2800(2) 0.63611(18) 0.0370(8) Uani 1 1 d .
N2 N 0.9790(3) 0.3434(2) 0.73893(18) 0.0370(8) Uani 1 1 d .
N3 N 0.9892(3) 0.8496(2) 0.75741(19) 0.0398(8) Uani 1 1 d .
N4 N 0.8654(3) 0.78120(19) 0.83366(19) 0.0378(8) Uani 1 1 d .

loop_
_atom_site_aniso_label
_atom_site_aniso_U_11
_atom_site_aniso_U_22
_atom_site_aniso_U_33
_atom_site_aniso_U_23
_atom_site_aniso_U_13
_atom_site_aniso_U_12
Ru1 0.04191(19) 0.02622(16) 0.03082(18) 0.00870(12) 0.01145(14) 0.01456(14)
Ru2 0.0428(2) 0.02393(15) 0.02894(18) -0.00221(12) 0.00110(14) 0.01168(14)
Cl1 0.0508(6) 0.0343(5) 0.0414(6) 0.0005(4) 0.0166(5) 0.0169(5)
Cl2 0.0678(7) 0.0519(6) 0.0452(6) 0.0245(5) 0.0279(5) 0.0414(6)
Cl3 0.0570(7) 0.0446(6) 0.0366(6) -0.0101(4) -0.0066(5) 0.0294(5)
Cl4 0.0568(7) 0.0356(5) 0.0390(6) 0.0056(4) -0.0039(5) 0.0162(5)
C1 0.043(2) 0.033(2) 0.051(3) 0.0193(19) 0.016(2) 0.0116(19)
C2 0.043(2) 0.0258(18) 0.030(2) 0.0030(15) 0.0082(17) 0.0148(17)
C3 0.099(4) 0.029(2) 0.033(2) 0.0130(18) 0.006(3) -0.001(2)
C4 0.085(3) 0.025(2) 0.040(3) 0.0118(18) 0.008(2) 0.010(2)
C5 0.050(3) 0.0251(19) 0.039(2) 0.0067(17) 0.004(2) 0.0086(18)
C6 0.047(3) 0.037(2) 0.052(3) 0.007(2) 0.001(2) 0.005(2)
C7 0.048(3) 0.053(3) 0.070(4) 0.006(3) -0.002(3) 0.012(2)
C8 0.057(3) 0.057(3) 0.053(3) 0.012(2) -0.006(3) -0.005(3)
C9 0.067(3) 0.054(3) 0.039(3) -0.004(2) 0.007(2) -0.003(3)
C10 0.059(3) 0.037(2) 0.032(2) -0.0021(18) 0.000(2) 0.009(2)
C11 0.049(3) 0.036(2) 0.035(2) 0.0087(18) 0.001(2) 0.013(2)
C12 0.058(3) 0.052(3) 0.044(3) 0.017(2) 0.008(2) 0.017(2)
C13 0.052(3) 0.090(4) 0.066(4) 0.027(3) 0.013(3) 0.022(3)
C14 0.058(4) 0.085(4) 0.074(4) 0.022(3) 0.003(3) -0.004(3)
C15 0.087(4) 0.057(3) 0.039(3) 0.001(2) 0.000(3) 0.006(3)
C16 0.070(3) 0.034(2) 0.030(2) 0.0025(18) 0.005(2) 0.014(2)
C17 0.044(3) 0.064(3) 0.094(4) -0.003(3) 0.020(3) 0.010(2)
C18 0.070(4) 0.138(6) 0.046(3) 0.019(3) -0.023(3) -0.013(4)
C19 0.090(4) 0.066(3) 0.047(3) -0.011(2) 0.006(3) 0.043(3)
C20 0.083(4) 0.100(4) 0.055(3) 0.029(3) 0.020(3) 0.057(3)
C21 0.097(5) 0.142(7) 0.102(6) -0.010(5) -0.018(4) -0.037(5)
C22 0.087(4) 0.050(3) 0.046(3) 0.001(2) 0.003(3) 0.034(3)
C23 0.061(3) 0.028(2) 0.037(2) -0.0057(17) 0.005(2) 0.017(2)
C24 0.048(2) 0.0252(18) 0.029(2) 0.0024(15) -0.0006(18) 0.0156(17)
C25 0.090(4) 0.028(2) 0.052(3) -0.006(2) 0.023(3) 0.013(2)
C26 0.082(3) 0.030(2) 0.045(3) -0.0058(19) 0.018(3) 0.004(2)
C27 0.060(3) 0.033(2) 0.047(3) -0.0074(19) 0.019(2) 0.009(2)
C28 0.070(4) 0.055(3) 0.050(3) -0.008(2) 0.016(3) 0.016(3)
C29 0.067(4) 0.086(4) 0.079(4) -0.024(4) 0.030(3) 0.002(3)
C30 0.112(6) 0.062(4) 0.088(5) 0.000(3) 0.065(4) 0.000(4)
C31 0.120(5) 0.045(3) 0.054(3) 0.004(2) 0.031(4) 0.011(3)
C32 0.080(4) 0.039(2) 0.041(3) -0.003(2) 0.019(3) 0.017(2)
C33 0.047(3) 0.0265(19) 0.033(2) -0.0004(16) 0.0047(19) -0.0005(18)
C34 0.047(3) 0.031(2) 0.046(3) -0.0026(18) -0.004(2) 0.0031(19)
C35 0.034(2) 0.050(3) 0.060(3) -0.004(2) 0.006(2) 0.002(2)
C36 0.050(3) 0.051(3) 0.046(3) -0.003(2) 0.009(2) 0.003(2)
C37 0.061(3) 0.049(3) 0.035(2) 0.007(2) 0.005(2) 0.015(2)
C38 0.054(3) 0.030(2) 0.036(2) 0.0011(17) 0.006(2) 0.0059(19)
C39 0.065(4) 0.094(4) 0.067(4) -0.010(3) 0.004(3) 0.032(3)
C40 0.132(6) 0.112(6) 0.156(7) -0.011(5) 0.096(6) -0.033(5)
C41 0.118(5) 0.068(3) 0.046(3) 0.017(2) 0.023(3) 0.046(3)
C42 0.058(3) 0.053(3) 0.062(3) 0.010(2) -0.016(3) 0.006(2)
C43 0.059(3) 0.116(5) 0.069(4) 0.020(3) 0.028(3) 0.016(3)
C44 0.062(3) 0.039(2) 0.041(2) 0.0034(19) 0.003(2) 0.024(2)
F1 0.0632(17) 0.0437(14) 0.0574(17) -0.0012(12) 0.0041(13) 0.0105(13)
F2 0.0792(19) 0.0398(14) 0.0593(17) 0.0092(12) 0.0194(14) 0.0105(13)
N1 0.052(2) 0.0225(15) 0.0317(18) 0.0027(13) 0.0014(16) 0.0074(15)
N2 0.052(2) 0.0282(16) 0.0274(17) 0.0092(13) 0.0039(16) 0.0098(15)
N3 0.054(2) 0.0270(17) 0.0357(19) -0.0043(14) 0.0127(17) 0.0079(16)
N4 0.057(2) 0.0196(15) 0.0325(18) -0.0030(13) 0.0132(16) 0.0051(15)

loop_
_atom_type_symbol
_atom_type_description
_atom_type_scat_dispersion_real
_atom_type_scat_dispersion_imag
_atom_type_scat_source
C C 0.0033 0.0016 'International Tables Vol C Tables 4.2.6.8 and 6.1.1.4'
H H 0.0000 0.0000 'International Tables Vol C Tables 4.2.6.8 and 6.1.1.4'
N N 0.0061 0.0033 'International Tables Vol C Tables 4.2.6.8 and 6.1.1.4'
F F 0.0171 0.0103 'International Tables Vol C Tables 4.2.6.8 and 6.1.1.4'
Cl Cl 0.1484 0.1585 'International Tables Vol C Tables 4.2.6.8 and 6.1.1.4'
Ru Ru -1.2594 0.8363 'International Tables Vol C Tables 4.2.6.8 and 6.1.1.4'

loop_
_geom_angle_atom_site_label_1
_geom_angle_atom_site_label_2
_geom_angle_atom_site_label_3
_geom_angle
_geom_angle_site_symmetry_3
C1 Ru1 C2 96.58(16) .
C1 Ru1 Cl1 95.60(14) .
C2 Ru1 Cl1 88.86(10) .
C1 Ru1 Cl2 88.86(14) .
C2 Ru1 Cl2 97.60(10) .
Cl1 Ru1 Cl2 171.69(4) .
C1 Ru1 Cl2 106.86(12) 2_766
C2 Ru1 Cl2 156.56(11) 2_766
Cl1 Ru1 Cl2 88.58(4) 2_766
Cl2 Ru1 Cl2 83.41(4) 2_766
C23 Ru2 C24 96.88(16) .
C23 Ru2 Cl4 96.20(14) .
C24 Ru2 Cl4 90.12(10) .
C23 Ru2 Cl3 88.24(14) .
C24 Ru2 Cl3 96.09(10) .
Cl4 Ru2 Cl3 171.90(4) .
C23 Ru2 Cl3 107.63(12) 2_777
C24 Ru2 Cl3 155.46(12) 2_777
Cl4 Ru2 Cl3 88.63(4) 2_777
Cl3 Ru2 Cl3 83.55(4) 2_777
Ru1 Cl2 Ru1 96.59(4) 2_766
Ru2 Cl3 Ru2 96.45(4) 2_777
F1 C1 Ru1 127.6(3) .
N1 C2 N2 109.4(3) .
N1 C2 Ru1 117.3(3) .
N2 C2 Ru1 132.9(3) .
N1 C3 C4 102.8(3) .
N2 C4 C3 103.0(3) .
C10 C5 C6 120.8(4) .
C10 C5 N1 119.9(4) .
C6 C5 N1 119.2(4) .
C5 C6 C7 118.1(4) .
C5 C6 C17 121.1(4) .
C7 C6 C17 120.7(4) .
C8 C7 C6 121.1(5) .
C9 C8 C7 118.8(4) .
C9 C8 C18 121.1(5) .
C7 C8 C18 120.1(5) .
C8 C9 C10 122.9(5) .
C9 C10 C5 117.9(4) .
C9 C10 C19 119.3(4) .
C5 C10 C19 122.8(4) .
C12 C11 C16 123.0(4) .
C12 C11 N2 118.3(4) .
C16 C11 N2 118.7(4) .
C13 C12 C11 117.7(5) .
C13 C12 C20 120.5(5) .
C11 C12 C20 121.8(4) .
C12 C13 C14 122.8(5) .
C15 C14 C13 117.1(5) .
C15 C14 C21 122.5(6) .
C13 C14 C21 120.3(6) .
C14 C15 C16 122.6(5) .
C11 C16 C15 116.6(4) .
C11 C16 C22 122.2(4) .
C15 C16 C22 121.3(4) .
F2 C23 Ru2 126.8(3) .
N3 C24 N4 109.6(3) .
N3 C24 Ru2 133.1(3) .
N4 C24 Ru2 117.3(3) .
N3 C25 C26 101.7(3) .
N4 C26 C25 102.6(3) .
C32 C27 C28 122.2(4) .
C32 C27 N3 120.1(4) .
C28 C27 N3 117.7(4) .
C29 C28 C27 116.5(5) .
C29 C28 C39 121.1(5) .
C27 C28 C39 122.2(4) .
C30 C29 C28 120.7(6) .
C31 C30 C29 120.5(5) .
C31 C30 C40 121.9(7) .
C29 C30 C40 117.4(7) .
C32 C31 C30 121.4(5) .
C31 C32 C27 118.6(5) .
C31 C32 C41 121.0(5) .
C27 C32 C41 120.4(4) .
C34 C33 C38 121.2(4) .
C34 C33 N4 119.7(4) .
C38 C33 N4 119.1(4) .
C33 C34 C35 118.2(4) .
C33 C34 C42 121.7(4) .
C35 C34 C42 119.8(4) .
C36 C35 C34 121.0(4) .
C37 C36 C35 118.6(4) .
C37 C36 C43 121.1(4) .
C35 C36 C43 120.3(5) .
C36 C37 C38 122.8(4) .
C37 C38 C33 117.8(4) .
C37 C38 C44 118.6(4) .
C33 C38 C44 123.3(4) .
C2 N1 C5 122.9(3) .
C2 N1 C3 112.2(3) .
C5 N1 C3 124.3(3) .
C2 N2 C11 126.5(3) .
C2 N2 C4 112.5(3) .
C11 N2 C4 120.4(3) .
C24 N3 C27 126.7(3) .
C24 N3 C25 112.4(3) .
C27 N3 C25 120.7(3) .
C24 N4 C33 123.4(3) .
C24 N4 C26 113.6(3) .
C33 N4 C26 122.9(3) .

loop_
_geom_bond_atom_site_label_1
_geom_bond_atom_site_label_2
_geom_bond_distance
_geom_bond_site_symmetry_2
Ru1 C1 1.775(4) .
Ru1 C2 2.010(3) .
Ru1 Cl1 2.3483(10) .
Ru1 Cl2 2.4039(11) .
Ru1 Cl2 2.4288(10) 2_766
Ru2 C23 1.793(4) .
Ru2 C24 2.007(4) .
Ru2 Cl4 2.3551(10) .
Ru2 Cl3 2.4078(10) .
Ru2 Cl3 2.4244(11) 2_777
Cl2 Ru1 2.4289(10) 2_766
Cl3 Ru2 2.4244(11) 2_777
C1 F1 1.348(4) .
C2 N1 1.324(4) .
C2 N2 1.337(4) .
C3 N1 1.489(4) .
C3 C4 1.511(6) .
C4 N2 1.473(4) .
C5 C10 1.403(6) .
C5 C6 1.403(6) .
C5 N1 1.437(5) .
C6 C7 1.406(6) .
C6 C17 1.518(6) .
C7 C8 1.386(7) .
C8 C9 1.371(7) .
C8 C18 1.523(6) .
C9 C10 1.382(6) .
C10 C19 1.491(6) .
C11 C12 1.381(6) .
C11 C16 1.383(5) .
C11 N2 1.445(5) .
C12 C13 1.371(6) .
C12 C20 1.506(6) .
C13 C14 1.403(7) .
C14 C15 1.369(7) .
C14 C21 1.502(7) .
C15 C16 1.417(6) .
C16 C22 1.505(6) .
C23 F2 1.353(4) .
C24 N3 1.329(5) .
C24 N4 1.329(4) .
C25 N3 1.489(5) .
C25 C26 1.552(6) .
C26 N4 1.454(5) .
C27 C32 1.390(6) .
C27 C28 1.413(6) .
C27 N3 1.441(5) .
C28 C29 1.395(7) .
C28 C39 1.501(7) .
C29 C30 1.391(8) .
C30 C31 1.364(8) .
C30 C40 1.565(8) .
C31 C32 1.360(7) .
C32 C41 1.487(7) .
C33 C34 1.399(6) .
C33 C38 1.414(5) .
C33 N4 1.434(5) .
C34 C35 1.418(6) .
C34 C42 1.505(6) .
C35 C36 1.395(6) .
C36 C37 1.382(6) .
C36 C43 1.512(6) .
C37 C38 1.389(6) .
C38 C44 1.470(6) .
